data_8107336
loop_
_publ_author_name
'Hoffmann, Andrea V.'
'Hlukhyy, Viktor'
'F\"assler, Thomas F.'

_publ_section_title
;
 Crystal structure of undecacalcium decaarsenide, Ca11As10
;
_journal_issue 1
_journal_name_full 'Zeitschrift f\"ur Kristallographie - New Crystal Structures'
_journal_page_first 1
_journal_page_last 3
_journal_paper_doi 10.1515/ncrs-2022-0380
_journal_volume 238
_journal_year 2023
_chemical_formula_sum 'As10 Ca11'
_chemical_formula_weight 1190.08
_space_group_crystal_system tetragonal
_space_group_IT_number 139
_space_group_name_Hall '-I 4 2'
_space_group_name_H-M_alt 'I 4/m m m'
_atom_sites_solution_hydrogens .
_cell_angle_alpha 90
_cell_angle_beta 90
_cell_angle_gamma 90
_cell_formula_units_Z 4
_cell_length_a 11.25320(10)
_cell_length_b 11.25320(10)
_cell_length_c 16.2351(4)
_cell_measurement_reflns_used 5260
_cell_measurement_temperature 293(2)
_cell_measurement_theta_max 32.6869
_cell_measurement_theta_min 2.8455
_cell_volume 2055.92(6)
_computing_cell_refinement
;
CrysAlis RED, Oxford Diffraction Ltd.,
Version 1.171.33.34d (release 27-02-2009 CrysAlis171 .NET)
(compiled Feb 27 2009,15:38:38)
;
_computing_data_collection
;
CrysAlis CCD, Oxford Diffraction Ltd.,
Version 1.171.33.34d (release 27-02-2009 CrysAlis171 .NET)
(compiled Feb 27 2009,15:38:38)
;
_computing_data_reduction
;
CrysAlis RED, Oxford Diffraction Ltd.,
Version 1.171.33.34d (release 27-02-2009 CrysAlis171 .NET)
(compiled Feb 27 2009,15:38:38)
;
_computing_structure_refinement 'SHELXL-2014/7 (Sheldrick, 2014)'
_diffrn_ambient_temperature 293(2)
_diffrn_detector_area_resol_mean 16.0238
_diffrn_measured_fraction_theta_full 0.995
_diffrn_measured_fraction_theta_max 0.996
_diffrn_measurement_device_type 'Goniometer KM4/Xcalibur, detector: Sapphire3'
_diffrn_measurement_method '\w and \p scans'
_diffrn_radiation_type MoK\a
_diffrn_radiation_wavelength 0.71073
_diffrn_reflns_av_R_equivalents 0.0637
_diffrn_reflns_av_unetI/netI 0.0216
_diffrn_reflns_Laue_measured_fraction_full 0.995
_diffrn_reflns_Laue_measured_fraction_max 0.996
_diffrn_reflns_limit_h_max 14
_diffrn_reflns_limit_h_min -14
_diffrn_reflns_limit_k_max 14
_diffrn_reflns_limit_k_min -14
_diffrn_reflns_limit_l_max 21
_diffrn_reflns_limit_l_min -21
_diffrn_reflns_number 15111
_diffrn_reflns_point_group_measured_fraction_full 0.995
_diffrn_reflns_point_group_measured_fraction_max 0.996
_diffrn_reflns_theta_full 25.242
_diffrn_reflns_theta_max 27.490
_diffrn_reflns_theta_min 3.585
_diffrn_source 'Enhance (Mo) X-ray Source'
_exptl_absorpt_coefficient_mu 18.754
_exptl_absorpt_correction_T_max 1.00000
_exptl_absorpt_correction_T_min 0.22752
_exptl_absorpt_correction_type multi-scan
_exptl_absorpt_process_details
;
CrysAlis RED, Oxford Diffraction Ltd.,
Version 1.171.33.34d (release 27-02-2009 CrysAlis171 .NET)
(compiled Feb 27 2009,15:38:38)
Empirical absorption correction using spherical harmonics,
 implemented in SCALE3 ABSPACK scaling algorithm.
;
_exptl_crystal_colour 'dark grey'
_exptl_crystal_density_diffrn 3.845
_exptl_crystal_description plate
_exptl_crystal_F_000 2200
_exptl_crystal_size_max 0.2
_exptl_crystal_size_mid 0.12
_exptl_crystal_size_min 0.03
_refine_diff_density_max 1.235
_refine_diff_density_min -2.589
_refine_diff_density_rms 0.229
_refine_ls_extinction_coef 0.00024(8)
_refine_ls_extinction_expression Fc^*^=kFc[1+0.001xFc^2^\l^3^/sin(2\q)]^-1/4^
_refine_ls_extinction_method 'SHELXL-2014/7 (Sheldrick 2014'
_refine_ls_goodness_of_fit_ref 1.133
_refine_ls_hydrogen_treatment undef
_refine_ls_matrix_type full
_refine_ls_number_parameters 49
_refine_ls_number_reflns 722
_refine_ls_number_restraints 0
_refine_ls_restrained_S_all 1.133
_refine_ls_R_factor_all 0.0423
_refine_ls_R_factor_gt 0.0347
_refine_ls_shift/su_max 0.000
_refine_ls_shift/su_mean 0.000
_refine_ls_structure_factor_coef Fsqd
_refine_ls_weighting_details 'w=1/[\s^2^(Fo^2^)+(0.0432P)^2^+43.5776P] where P=(Fo^2^+2Fc^2^)/3'
_refine_ls_weighting_scheme calc
_refine_ls_wR_factor_gt 0.0909
_refine_ls_wR_factor_ref 0.0931
_reflns_Friedel_coverage 0.000
_reflns_Friedel_fraction_full .
_reflns_Friedel_fraction_max .
_reflns_number_gt 596
_reflns_number_total 722
_reflns_threshold_expression 'I > 2\s(I)'
_cod_data_source_file suppl_j_ncrs-2022-0380_suppl.cif
_cod_data_source_block 1
_cod_database_code 8107336
_shelx_space_group_comment
;
The symmetry employed for this shelxl refinement is uniquely defined
by the following loop, which should always be used as a source of
symmetry information in preference to the above space-group names.
They are only intended as comments.
;
_publcif_info_exptl_table_max_cols 4
_publcif_info_exptl_table_use_headnotes n

loop_
_space_group_symop_operation_xyz
'x, y, z'
'-x, -y, z'
'-y, x, z'
'y, -x, z'
'-x, y, -z'
'x, -y, -z'
'y, x, -z'
'-y, -x, -z'
'x+1/2, y+1/2, z+1/2'
'-x+1/2, -y+1/2, z+1/2'
'-y+1/2, x+1/2, z+1/2'
'y+1/2, -x+1/2, z+1/2'
'-x+1/2, y+1/2, -z+1/2'
'x+1/2, -y+1/2, -z+1/2'
'y+1/2, x+1/2, -z+1/2'
'-y+1/2, -x+1/2, -z+1/2'
'-x, -y, -z'
'x, y, -z'
'y, -x, -z'
'-y, x, -z'
'x, -y, z'
'-x, y, z'
'-y, -x, z'
'y, x, z'
'-x+1/2, -y+1/2, -z+1/2'
'x+1/2, y+1/2, -z+1/2'
'y+1/2, -x+1/2, -z+1/2'
'-y+1/2, x+1/2, -z+1/2'
'x+1/2, -y+1/2, z+1/2'
'-x+1/2, y+1/2, z+1/2'
'-y+1/2, -x+1/2, z+1/2'
'y+1/2, x+1/2, z+1/2'

loop_
_atom_site_label
_atom_site_type_symbol
_atom_site_fract_x
_atom_site_fract_y
_atom_site_fract_z
_atom_site_U_iso_or_equiv
_atom_site_adp_type
_atom_site_occupancy
_atom_site_site_symmetry_order
_atom_site_calc_flag
_atom_site_refinement_flags_posn
_atom_site_refinement_flags_adp
_atom_site_refinement_flags_occupancy
_atom_site_disorder_assembly
_atom_site_disorder_group
As1 As 0.0000 0.0000 0.36542(10) 0.0110(4) Uani 1 8 d S T P . .
As2 As 0.0000 0.5000 0.2500 0.0083(4) Uani 1 8 d S T P . .
As3 As 0.15420(11) 0.5000 0.0000 0.0123(3) Uani 1 4 d S T P . .
As4 As 0.20819(6) 0.20819(6) 0.18043(6) 0.0178(3) Uani 1 2 d S T P . .
As5A As 0.1369(7) 0.1369(7) 0.0000 0.095(3) Uani 0.506(16) 4 d S T P . .
As5B As 0.0948(5) 0.0948(5) 0.0000 0.067(2) Uani 0.494(16) 4 d S T P . .
Ca1 Ca 0.33766(15) 0.0000 0.10361(10) 0.0132(4) Uani 1 2 d S T P . .
Ca2 Ca 0.25281(15) 0.0000 0.31152(10) 0.0121(4) Uani 1 2 d S T P . .
Ca3 Ca 0.0000 0.0000 0.1657(2) 0.0123(7) Uani 1 8 d S T P . .
Ca4A Ca 0.3592(7) 0.3592(7) 0.0000 0.0218(19) Uani 0.506(16) 4 d S T P . .
Ca4B Ca 0.3077(9) 0.3077(9) 0.0000 0.030(2) Uani 0.494(16) 4 d S T P . .

loop_
_atom_site_aniso_label
_atom_site_aniso_U_11
_atom_site_aniso_U_22
_atom_site_aniso_U_33
_atom_site_aniso_U_23
_atom_site_aniso_U_13
_atom_site_aniso_U_12
As1 0.0112(5) 0.0112(5) 0.0106(8) 0.000 0.000 0.000
As2 0.0091(5) 0.0091(5) 0.0068(7) 0.000 0.000 0.000
As3 0.0107(6) 0.0167(6) 0.0095(5) 0.000 0.000 0.000
As4 0.0180(3) 0.0180(3) 0.0174(4) 0.0065(3) 0.0065(3) 0.0076(4)
As5A 0.052(3) 0.052(3) 0.180(9) 0.000 0.000 0.016(3)
As5B 0.093(3) 0.093(3) 0.016(2) 0.000 0.000 -0.047(4)
Ca1 0.0137(8) 0.0175(9) 0.0084(7) 0.000 0.0011(6) 0.000
Ca2 0.0109(8) 0.0173(9) 0.0080(7) 0.000 0.0005(6) 0.000
Ca3 0.0136(10) 0.0136(10) 0.0096(15) 0.000 0.000 0.000
Ca4A 0.026(3) 0.026(3) 0.014(3) 0.000 0.000 0.013(3)
Ca4B 0.036(4) 0.036(4) 0.017(3) 0.000 0.000 0.023(4)

loop_
_atom_type_symbol
_atom_type_description
_atom_type_scat_dispersion_real
_atom_type_scat_dispersion_imag
_atom_type_scat_source
Ca Ca 0.2262 0.3064 'International Tables Vol C Tables 4.2.6.8 and 6.1.1.4'
As As 0.0499 2.0058 'International Tables Vol C Tables 4.2.6.8 and 6.1.1.4'

loop_
_geom_angle_atom_site_label_1
_geom_angle_atom_site_label_2
_geom_angle_atom_site_label_3
_geom_angle
_geom_angle_site_symmetry_1
_geom_angle_site_symmetry_3
Ca2 As1 Ca2 85.04(2) . 4
Ca2 As1 Ca2 145.81(9) . 2
Ca2 As1 Ca2 85.04(2) 4 2
Ca2 As1 Ca2 85.04(2) . 3
Ca2 As1 Ca2 145.81(9) 4 3
Ca2 As1 Ca2 85.04(2) 2 3
Ca2 As1 Ca4A 73.82(11) . 25
Ca2 As1 Ca4A 133.56(7) 4 25
Ca2 As1 Ca4A 133.56(7) 2 25
Ca2 As1 Ca4A 73.82(11) 3 25
Ca2 As1 Ca4A 133.56(7) . 27_455
Ca2 As1 Ca4A 133.56(7) 4 27_455
Ca2 As1 Ca4A 73.82(11) 2 27_455
Ca2 As1 Ca4A 73.82(11) 3 27_455
Ca4A As1 Ca4A 60.83(17) 25 27_455
Ca2 As1 Ca4A 73.82(11) . 11_545
Ca2 As1 Ca4A 73.82(11) 4 11_545
Ca2 As1 Ca4A 133.56(7) 2 11_545
Ca2 As1 Ca4A 133.56(7) 3 11_545
Ca4A As1 Ca4A 60.83(17) 25 11_545
Ca4A As1 Ca4A 91.4(3) 27_455 11_545
Ca2 As1 Ca4A 133.56(7) . 9_445
Ca2 As1 Ca4A 73.82(11) 4 9_445
Ca2 As1 Ca4A 73.82(11) 2 9_445
Ca2 As1 Ca4A 133.56(7) 3 9_445
Ca4A As1 Ca4A 91.4(3) 25 9_445
Ca4A As1 Ca4A 60.83(17) 27_455 9_445
Ca4A As1 Ca4A 60.83(17) 11_545 9_445
Ca2 As1 Ca3 72.90(4) . .
Ca2 As1 Ca3 72.90(4) 4 .
Ca2 As1 Ca3 72.90(4) 2 .
Ca2 As1 Ca3 72.90(4) 3 .
Ca4A As1 Ca3 134.28(15) 25 .
Ca4A As1 Ca3 134.28(15) 27_455 .
Ca4A As1 Ca3 134.28(15) 11_545 .
Ca4A As1 Ca3 134.28(15) 9_445 .
Ca2 As2 Ca2 96.56(2) 4_565 26_455
Ca2 As2 Ca2 140.50(6) 4_565 3
Ca2 As2 Ca2 96.56(2) 26_455 3
Ca2 As2 Ca2 96.56(2) 4_565 25
Ca2 As2 Ca2 140.50(6) 26_455 25
Ca2 As2 Ca2 96.56(2) 3 25
Ca2 As2 Ca1 74.46(3) 4_565 25
Ca2 As2 Ca1 147.30(4) 26_455 25
Ca2 As2 Ca1 74.46(3) 3 25
Ca2 As2 Ca1 72.20(5) 25 25
Ca2 As2 Ca1 147.30(4) 4_565 3
Ca2 As2 Ca1 74.46(3) 26_455 3
Ca2 As2 Ca1 72.20(5) 3 3
Ca2 As2 Ca1 74.46(3) 25 3
Ca1 As2 Ca1 128.95(4) 25 3
Ca2 As2 Ca1 72.20(5) 4_565 4_565
Ca2 As2 Ca1 74.46(3) 26_455 4_565
Ca2 As2 Ca1 147.30(4) 3 4_565
Ca2 As2 Ca1 74.46(3) 25 4_565
Ca1 As2 Ca1 128.95(4) 25 4_565
Ca1 As2 Ca1 75.10(6) 3 4_565
Ca2 As2 Ca1 74.46(3) 4_565 26_455
Ca2 As2 Ca1 72.20(5) 26_455 26_455
Ca2 As2 Ca1 74.46(3) 3 26_455
Ca2 As2 Ca1 147.30(4) 25 26_455
Ca1 As2 Ca1 75.10(6) 25 26_455
Ca1 As2 Ca1 128.95(4) 3 26_455
Ca1 As2 Ca1 128.95(4) 4_565 26_455
Ca4B As3 Ca4B 102.8(6) 19_565 .
Ca4B As3 Ca4A 85.9(5) 19_565 .
Ca4B As3 Ca4A 16.92(18) . .
Ca4B As3 Ca4A 16.92(18) 19_565 19_565
Ca4B As3 Ca4A 85.9(5) . 19_565
Ca4A As3 Ca4A 69.0(5) . 19_565
Ca4B As3 Ca1 145.95(5) 19_565 20
Ca4B As3 Ca1 83.5(2) . 20
Ca4A As3 Ca1 97.51(19) . 20
Ca4A As3 Ca1 144.44(8) 19_565 20
Ca4B As3 Ca1 145.95(5) 19_565 3
Ca4B As3 Ca1 83.5(2) . 3
Ca4A As3 Ca1 97.51(19) . 3
Ca4A As3 Ca1 144.44(8) 19_565 3
Ca1 As3 Ca1 67.46(6) 20 3
Ca4B As3 Ca1 83.5(2) 19_565 4_565
Ca4B As3 Ca1 145.95(5) . 4_565
Ca4A As3 Ca1 144.44(8) . 4_565
Ca4A As3 Ca1 97.51(19) 19_565 4_565
Ca1 As3 Ca1 110.11(5) 20 4_565
Ca1 As3 Ca1 74.17(6) 3 4_565
Ca4B As3 Ca1 83.5(2) 19_565 19_565
Ca4B As3 Ca1 145.95(5) . 19_565
Ca4A As3 Ca1 144.44(8) . 19_565
Ca4A As3 Ca1 97.51(19) 19_565 19_565
Ca1 As3 Ca1 74.17(6) 20 19_565
Ca1 As3 Ca1 110.11(5) 3 19_565
Ca1 As3 Ca1 67.46(6) 4_565 19_565
Ca4B As3 Ca2 78.36(8) 19_565 25
Ca4B As3 Ca2 78.36(8) . 25
Ca4A As3 Ca2 74.53(5) . 25
Ca4A As3 Ca2 74.53(5) 19_565 25
Ca1 As3 Ca2 135.29(4) 20 25
Ca1 As3 Ca2 70.12(3) 3 25
Ca1 As3 Ca2 70.12(3) 4_565 25
Ca1 As3 Ca2 135.29(4) 19_565 25
Ca4B As3 Ca2 78.36(8) 19_565 10_554
Ca4B As3 Ca2 78.36(8) . 10_554
Ca4A As3 Ca2 74.53(5) . 10_554
Ca4A As3 Ca2 74.53(5) 19_565 10_554
Ca1 As3 Ca2 70.12(3) 20 10_554
Ca1 As3 Ca2 135.29(4) 3 10_554
Ca1 As3 Ca2 135.29(4) 4_565 10_554
Ca1 As3 Ca2 70.12(3) 19_565 10_554
Ca2 As3 Ca2 142.24(7) 25 10_554
As4 As4 Ca1 117.38(4) 25 .
As4 As4 Ca1 117.38(4) 25 3
Ca1 As4 Ca1 125.10(7) . 3
As4 As4 Ca2 68.53(4) 25 3
Ca1 As4 Ca2 138.29(5) . 3
Ca1 As4 Ca2 68.44(4) 3 3
As4 As4 Ca2 68.53(4) 25 .
Ca1 As4 Ca2 68.44(4) . .
Ca1 As4 Ca2 138.29(5) 3 .
Ca2 As4 Ca2 77.76(6) 3 .
As4 As4 Ca2 64.09(4) 25 27
Ca1 As4 Ca2 69.03(4) . 27
Ca1 As4 Ca2 135.97(5) 3 27
Ca2 As4 Ca2 132.62(3) 3 27
Ca2 As4 Ca2 85.15(6) . 27
As4 As4 Ca2 64.09(4) 25 25
Ca1 As4 Ca2 135.97(5) . 25
Ca1 As4 Ca2 69.03(4) 3 25
Ca2 As4 Ca2 85.15(6) 3 25
Ca2 As4 Ca2 132.62(3) . 25
Ca2 As4 Ca2 74.71(6) 27 25
As4 As4 Ca3 124.64(8) 25 .
Ca1 As4 Ca3 76.34(4) . .
Ca1 As4 Ca3 76.34(4) 3 .
Ca2 As4 Ca3 69.07(5) 3 .
Ca2 As4 Ca3 69.07(5) . .
Ca2 As4 Ca3 142.63(3) 27 .
Ca2 As4 Ca3 142.63(3) 25 .
As4 As4 Ca4B 121.1(2) 25 .
Ca1 As4 Ca4B 74.69(9) . .
Ca1 As4 Ca4B 74.69(9) 3 .
Ca2 As4 Ca4B 141.02(3) 3 .
Ca2 As4 Ca4B 141.02(3) . .
Ca2 As4 Ca4B 69.95(17) 27 .
Ca2 As4 Ca4B 69.95(17) 25 .
Ca3 As4 Ca4B 114.3(2) . .
As5B As5A As5B 34.69(10) . 19
As5B As5A As5B 34.69(10) . 3
As5B As5A As5B 69.4(2) 19 3
As5B As5A Ca4B 180.0(9) . .
As5B As5A Ca4B 145.31(10) 19 .
As5B As5A Ca4B 145.31(10) 3 .
As5B As5A Ca1 99.1(2) . .
As5B As5A Ca1 69.74(19) 19 .
As5B As5A Ca1 127.3(2) 3 .
Ca4B As5A Ca1 80.9(2) . .
As5B As5A Ca1 99.1(2) . 3
As5B As5A Ca1 127.3(2) 19 3
As5B As5A Ca1 69.74(19) 3 3
Ca4B As5A Ca1 80.9(2) . 3
Ca1 As5A Ca1 113.63(11) . 3
As5B As5A Ca1 99.1(2) . 20
As5B As5A Ca1 127.3(2) 19 20
As5B As5A Ca1 69.74(19) 3 20
Ca4B As5A Ca1 80.9(2) . 20
Ca1 As5A Ca1 161.8(4) . 20
Ca1 As5A Ca1 63.20(7) 3 20
As5B As5A Ca1 99.1(2) . 18
As5B As5A Ca1 69.74(19) 19 18
As5B As5A Ca1 127.3(2) 3 18
Ca4B As5A Ca1 80.9(2) . 18
Ca1 As5A Ca1 63.20(7) . 18
Ca1 As5A Ca1 161.8(4) 3 18
Ca1 As5A Ca1 113.63(11) 20 18
As5B As5A Ca3 50.99(16) . 17
As5B As5A Ca3 58.83(14) 19 17
As5B As5A Ca3 58.83(14) 3 17
Ca4B As5A Ca3 129.01(16) . 17
Ca1 As5A Ca3 120.45(17) . 17
Ca1 As5A Ca3 120.45(17) 3 17
Ca1 As5A Ca3 72.09(8) 20 17
Ca1 As5A Ca3 72.09(8) 18 17
As5B As5A Ca3 50.99(16) . .
As5B As5A Ca3 58.83(14) 19 .
As5B As5A Ca3 58.83(14) 3 .
Ca4B As5A Ca3 129.01(16) . .
Ca1 As5A Ca3 72.09(8) . .
Ca1 As5A Ca3 72.09(8) 3 .
Ca1 As5A Ca3 120.45(17) 20 .
Ca1 As5A Ca3 120.45(17) 18 .
Ca3 As5A Ca3 102.0(3) 17 .
As5B As5A Ca4A 180.0(8) . .
As5B As5A Ca4A 145.31(10) 19 .
As5B As5A Ca4A 145.31(10) 3 .
Ca4B As5A Ca4A 0.00(16) . .
Ca1 As5A Ca4A 80.9(2) . .
Ca1 As5A Ca4A 80.9(2) 3 .
Ca1 As5A Ca4A 80.9(2) 20 .
Ca1 As5A Ca4A 80.9(2) 18 .
Ca3 As5A Ca4A 129.01(16) 17 .
Ca3 As5A Ca4A 129.01(16) . .
As5A As5B As5B 135.001(1) . 19
As5A As5B As5B 135.001(1) . 3
As5B As5B As5B 90.0 19 3
As5A As5B As5A 124.69(10) . 19
As5B As5B As5A 10.31(10) 19 19
As5B As5B As5A 100.31(10) 3 19
As5A As5B As5A 124.69(10) . 3
As5B As5B As5A 100.31(10) 19 3
As5B As5B As5A 10.31(10) 3 3
As5A As5B As5A 110.6(2) 19 3
As5A As5B Ca3 119.29(14) . 17
As5B As5B Ca3 69.76(9) 19 17
As5B As5B Ca3 69.76(9) 3 17
As5A As5B Ca3 73.83(10) 19 17
As5A As5B Ca3 73.83(10) 3 17
As5A As5B Ca3 119.28(14) . .
As5B As5B Ca3 69.76(9) 19 .
As5B As5B Ca3 69.76(9) 3 .
As5A As5B Ca3 73.83(10) 19 .
As5A As5B Ca3 73.83(10) 3 .
Ca3 As5B Ca3 121.4(3) 17 .
As5A As5B Ca1 69.61(13) . .
As5B As5B Ca1 71.62(12) 19 .
As5B As5B Ca1 143.92(11) 3 .
As5A As5B Ca1 62.94(12) 19 .
As5A As5B Ca1 148.38(10) 3 .
Ca3 As5B Ca1 127.18(4) 17 .
Ca3 As5B Ca1 74.73(3) . .
As5A As5B Ca1 69.61(13) . 3
As5B As5B Ca1 143.92(11) 19 3
As5B As5B Ca1 71.62(12) 3 3
As5A As5B Ca1 148.38(10) 19 3
As5A As5B Ca1 62.94(12) 3 3
Ca3 As5B Ca1 127.18(4) 17 3
Ca3 As5B Ca1 74.73(3) . 3
Ca1 As5B Ca1 105.21(13) . 3
As5A As5B Ca1 69.61(13) . 20
As5B As5B Ca1 143.92(11) 19 20
As5B As5B Ca1 71.62(12) 3 20
As5A As5B Ca1 148.38(10) 19 20
As5A As5B Ca1 62.94(12) 3 20
Ca3 As5B Ca1 74.73(3) 17 20
Ca3 As5B Ca1 127.18(4) . 20
Ca1 As5B Ca1 139.2(3) . 20
Ca1 As5B Ca1 59.66(8) 3 20
As5A As5B Ca1 69.61(13) . 18
As5B As5B Ca1 71.62(12) 19 18
As5B As5B Ca1 143.92(11) 3 18
As5A As5B Ca1 62.94(12) 19 18
As5A As5B Ca1 148.38(10) 3 18
Ca3 As5B Ca1 74.73(3) 17 18
Ca3 As5B Ca1 127.18(4) . 18
Ca1 As5B Ca1 59.66(8) . 18
Ca1 As5B Ca1 139.2(3) 3 18
Ca1 As5B Ca1 105.21(13) 20 18
As5A As5B Ca4B 0.0(7) . .
As5B As5B Ca4B 135.0 19 .
As5B As5B Ca4B 135.0 3 .
As5A As5B Ca4B 124.69(10) 19 .
As5A As5B Ca4B 124.69(10) 3 .
Ca3 As5B Ca4B 119.29(14) 17 .
Ca3 As5B Ca4B 119.28(14) . .
Ca1 As5B Ca4B 69.61(13) . .
Ca1 As5B Ca4B 69.61(13) 3 .
Ca1 As5B Ca4B 69.61(13) 20 .
Ca1 As5B Ca4B 69.61(13) 18 .
As2 Ca1 As4 88.09(4) 25 4
As2 Ca1 As4 88.09(4) 25 .
As4 Ca1 As4 101.39(6) 4 .
As2 Ca1 As3 94.17(4) 25 19
As4 Ca1 As3 94.34(3) 4 19
As4 Ca1 As3 164.17(5) . 19
As2 Ca1 As3 94.17(4) 25 3_655
As4 Ca1 As3 164.17(5) 4 3_655
As4 Ca1 As3 94.34(3) . 3_655
As3 Ca1 As3 69.89(5) 19 3_655
As2 Ca1 As5A 147.59(12) 25 19
As4 Ca1 As5A 60.39(8) 4 19
As4 Ca1 As5A 104.4(2) . 19
As3 Ca1 As5A 81.86(19) 19 19
As3 Ca1 As5A 114.10(5) 3_655 19
As2 Ca1 As5A 147.59(12) 25 .
As4 Ca1 As5A 104.4(2) 4 .
As4 Ca1 As5A 60.39(8) . .
As3 Ca1 As5A 114.10(5) 19 .
As3 Ca1 As5A 81.86(18) 3_655 .
As5A Ca1 As5A 57.4(4) 19 .
As2 Ca1 Ca1 142.45(3) 25 18
As4 Ca1 Ca1 114.32(3) 4 18
As4 Ca1 Ca1 114.33(3) . 18
As3 Ca1 Ca1 56.27(3) 19 18
As3 Ca1 Ca1 56.27(3) 3_655 18
As5A Ca1 Ca1 58.40(3) 19 18
As5A Ca1 Ca1 58.40(3) . 18
As2 Ca1 As5B 152.48(6) 25 .
As4 Ca1 As5B 93.44(14) 4 .
As4 Ca1 As5B 64.66(7) . .
As3 Ca1 As5B 113.07(5) 19 .
As3 Ca1 As5B 91.75(12) 3_655 .
As5A Ca1 As5B 47.3(3) 19 .
As5A Ca1 As5B 11.29(14) . .
Ca1 Ca1 As5B 60.17(4) 18 .
As2 Ca1 As5B 152.48(6) 25 19
As4 Ca1 As5B 64.66(7) 4 19
As4 Ca1 As5B 93.44(14) . 19
As3 Ca1 As5B 91.75(12) 19 19
As3 Ca1 As5B 113.07(5) 3_655 19
As5A Ca1 As5B 11.29(14) 19 19
As5A Ca1 As5B 47.3(3) . 19
Ca1 Ca1 As5B 60.17(4) 18 19
As5B Ca1 As5B 36.8(2) . 19
As2 Ca1 Ca2 53.34(4) 25 .
As4 Ca1 Ca2 58.17(3) 4 .
As4 Ca1 Ca2 58.17(3) . .
As3 Ca1 Ca2 134.30(4) 19 .
As3 Ca1 Ca2 134.30(4) 3_655 .
As5A Ca1 Ca2 108.22(7) 19 .
As5A Ca1 Ca2 108.22(7) . .
Ca1 Ca1 Ca2 164.21(4) 18 .
As5B Ca1 Ca2 104.99(7) . .
As5B Ca1 Ca2 104.99(7) 19 .
As2 Ca1 Ca2 52.24(3) 25 27
As4 Ca1 Ca2 133.17(6) 4 27
As4 Ca1 Ca2 59.26(3) . 27
As3 Ca1 Ca2 110.42(5) 19 27
As3 Ca1 Ca2 57.60(3) 3_655 27
As5A Ca1 Ca2 158.12(19) 19 27
As5A Ca1 Ca2 100.76(19) . 27
Ca1 Ca1 Ca2 112.49(3) 18 27
As5B Ca1 Ca2 110.89(12) . 27
As5B Ca1 Ca2 147.54(13) 19 27
Ca2 Ca1 Ca2 76.70(4) . 27
As2 Ca2 As1 177.34(7) 25 .
As2 Ca2 As4 85.58(4) 25 .
As1 Ca2 As4 92.61(5) . .
As2 Ca2 As4 85.58(4) 25 4
As1 Ca2 As4 92.61(5) . 4
As4 Ca2 As4 93.95(5) . 4
As2 Ca2 As3 90.87(5) 25 25
As1 Ca2 As3 91.78(6) . 25
As4 Ca2 As3 132.77(3) . 25
As4 Ca2 As3 132.77(3) 4 25
As2 Ca2 As4 83.61(3) 25 25
As1 Ca2 As4 96.60(3) . 25
As4 Ca2 As4 47.38(3) . 25
As4 Ca2 As4 140.44(5) 4 25
As3 Ca2 As4 85.40(3) 25 25
As2 Ca2 As4 83.61(3) 25 28_545
As1 Ca2 As4 96.60(3) . 28_545
As4 Ca2 As4 140.44(5) . 28_545
As4 Ca2 As4 47.38(3) 4 28_545
As3 Ca2 As4 85.40(3) 25 28_545
As4 Ca2 As4 164.12(6) 25 28_545
As2 Ca2 Ca1 54.45(4) 25 .
As1 Ca2 Ca1 122.89(7) . .
As4 Ca2 Ca1 53.39(3) . .
As4 Ca2 Ca1 53.39(3) 4 .
As3 Ca2 Ca1 145.32(6) 25 .
As4 Ca2 Ca1 90.11(3) 25 .
As4 Ca2 Ca1 90.11(3) 28_545 .
As2 Ca2 Ca1 53.30(3) 25 27
As1 Ca2 Ca1 128.74(5) . 27
As4 Ca2 Ca1 90.24(4) . 27
As4 Ca2 Ca1 138.23(6) 4 27
As3 Ca2 Ca1 52.28(4) 25 27
As4 Ca2 Ca1 51.71(3) 25 27
As4 Ca2 Ca1 112.65(5) 28_545 27
Ca1 Ca2 Ca1 99.08(5) . 27
As2 Ca2 Ca1 53.30(3) 25 28_545
As1 Ca2 Ca1 128.74(5) . 28_545
As4 Ca2 Ca1 138.23(6) . 28_545
As4 Ca2 Ca1 90.24(4) 4 28_545
As3 Ca2 Ca1 52.28(4) 25 28_545
As4 Ca2 Ca1 112.65(5) 25 28_545
As4 Ca2 Ca1 51.71(3) 28_545 28_545
Ca1 Ca2 Ca1 99.08(5) . 28_545
Ca1 Ca2 Ca1 60.95(6) 27 28_545
As2 Ca2 Ca4A 127.24(17) 25 25
As1 Ca2 Ca4A 55.01(16) . 25
As4 Ca2 Ca4A 100.62(8) . 25
As4 Ca2 Ca4A 144.66(19) 4 25
As3 Ca2 Ca4A 47.32(5) 25 25
As4 Ca2 Ca4A 65.47(15) 25 25
As4 Ca2 Ca4A 116.12(12) 28_545 25
Ca1 Ca2 Ca4A 153.63(10) . 25
Ca1 Ca2 Ca4A 74.17(17) 27 25
Ca1 Ca2 Ca4A 99.52(6) 28_545 25
As2 Ca2 Ca4A 127.24(17) 25 11_545
As1 Ca2 Ca4A 55.01(16) . 11_545
As4 Ca2 Ca4A 144.66(19) . 11_545
As4 Ca2 Ca4A 100.62(8) 4 11_545
As3 Ca2 Ca4A 47.32(5) 25 11_545
As4 Ca2 Ca4A 116.12(12) 25 11_545
As4 Ca2 Ca4A 65.47(15) 28_545 11_545
Ca1 Ca2 Ca4A 153.63(10) . 11_545
Ca1 Ca2 Ca4A 99.52(6) 27 11_545
Ca1 Ca2 Ca4A 74.17(17) 28_545 11_545
Ca4A Ca2 Ca4A 51.2(3) 25 11_545
As5B Ca3 As5B 40.47(18) 17 19
As5B Ca3 As5B 40.47(18) 17 3
As5B Ca3 As5B 58.6(3) 19 3
As5B Ca3 As5B 58.6(3) 17 .
As5B Ca3 As5B 40.47(18) 19 .
As5B Ca3 As5B 40.47(18) 3 .
As5B Ca3 As1 150.72(14) 17 .
As5B Ca3 As1 150.72(14) 19 .
As5B Ca3 As1 150.72(14) 3 .
As5B Ca3 As1 150.72(14) . .
As5B Ca3 As4 64.85(14) 17 2
As5B Ca3 As4 93.61(5) 19 2
As5B Ca3 As4 93.61(5) 3 2
As5B Ca3 As4 123.42(16) . 2
As1 Ca3 As4 85.86(6) . 2
As5B Ca3 As4 93.61(5) 17 4
As5B Ca3 As4 64.85(14) 19 4
As5B Ca3 As4 123.42(16) 3 4
As5B Ca3 As4 93.61(5) . 4
As1 Ca3 As4 85.86(6) . 4
As4 Ca3 As4 89.702(9) 2 4
As5B Ca3 As4 93.61(5) 17 3
As5B Ca3 As4 123.42(16) 19 3
As5B Ca3 As4 64.85(14) 3 3
As5B Ca3 As4 93.61(5) . 3
As1 Ca3 As4 85.86(6) . 3
As4 Ca3 As4 89.702(9) 2 3
As4 Ca3 As4 171.73(12) 4 3
As5B Ca3 As4 123.42(16) 17 .
As5B Ca3 As4 93.61(5) 19 .
As5B Ca3 As4 93.61(5) 3 .
As5B Ca3 As4 64.85(14) . .
As1 Ca3 As4 85.86(6) . .
As4 Ca3 As4 171.73(12) 2 .
As4 Ca3 As4 89.702(9) 4 .
As4 Ca3 As4 89.702(9) 3 .
As5B Ca3 As5A 68.3(3) 17 .
As5B Ca3 As5A 47.33(18) 19 .
As5B Ca3 As5A 47.33(18) 3 .
As5B Ca3 As5A 9.73(10) . .
As1 Ca3 As5A 140.99(16) . .
As4 Ca3 As5A 133.15(18) 2 .
As4 Ca3 As5A 93.21(4) 4 .
As4 Ca3 As5A 93.21(4) 3 .
As4 Ca3 As5A 55.13(16) . .
As5B Ca3 As5A 9.73(10) 17 17
As5B Ca3 As5A 47.33(18) 19 17
As5B Ca3 As5A 47.33(18) 3 17
As5B Ca3 As5A 68.3(3) . 17
As1 Ca3 As5A 140.99(16) . 17
As4 Ca3 As5A 55.12(16) 2 17
As4 Ca3 As5A 93.21(4) 4 17
As4 Ca3 As5A 93.21(4) 3 17
As4 Ca3 As5A 133.15(18) . 17
As5A Ca3 As5A 78.0(3) . 17
As5B Ca3 As5A 47.33(18) 17 3
As5B Ca3 As5A 68.3(3) 19 3
As5B Ca3 As5A 9.73(10) 3 3
As5B Ca3 As5A 47.34(18) . 3
As1 Ca3 As5A 140.99(16) . 3
As4 Ca3 As5A 93.21(4) 2 3
As4 Ca3 As5A 133.15(18) 4 3
As4 Ca3 As5A 55.12(16) 3 3
As4 Ca3 As5A 93.21(4) . 3
As5A Ca3 As5A 52.86(19) . 3
As5A Ca3 As5A 52.86(19) 17 3
Ca4B Ca4A As3 79.5(2) . .
Ca4B Ca4A As3 79.5(2) . 3_655
As3 Ca4A As3 159.0(5) . 3_655
Ca4B Ca4A As1 135.72(15) . 25
As3 Ca4A As1 97.51(15) . 25
As3 Ca4A As1 97.51(15) 3_655 25
Ca4B Ca4A As1 135.72(15) . 9_554
As3 Ca4A As1 97.51(15) . 9_554
As3 Ca4A As1 97.51(15) 3_655 9_554
As1 Ca4A As1 88.6(3) 25 9_554
Ca4B Ca4A Ca4A 135.001(1) . 19_565
As3 Ca4A Ca4A 55.5(2) . 19_565
As3 Ca4A Ca4A 145.5(2) 3_655 19_565
As1 Ca4A Ca4A 59.58(9) 25 19_565
As1 Ca4A Ca4A 59.58(9) 9_554 19_565
Ca4B Ca4A Ca4A 135.001(1) . 3_655
As3 Ca4A Ca4A 145.5(2) . 3_655
As3 Ca4A Ca4A 55.5(2) 3_655 3_655
As1 Ca4A Ca4A 59.58(9) 25 3_655
As1 Ca4A Ca4A 59.58(9) 9_554 3_655
Ca4A Ca4A Ca4A 90.0 19_565 3_655
Ca4B Ca4A As5A 0.0(6) . .
As3 Ca4A As5A 79.5(2) . .
As3 Ca4A As5A 79.5(2) 3_655 .
As1 Ca4A As5A 135.72(15) 25 .
As1 Ca4A As5A 135.72(15) 9_554 .
Ca4A Ca4A As5A 135.0 19_565 .
Ca4A Ca4A As5A 135.0 3_655 .
Ca4B Ca4A Ca2 93.58(18) . 27
As3 Ca4A Ca2 123.40(5) . 27
As3 Ca4A Ca2 58.15(2) 3_655 27
As1 Ca4A Ca2 51.18(6) 25 27
As1 Ca4A Ca2 122.5(3) 9_554 27
Ca4A Ca4A Ca2 110.09(14) 19_565 27
Ca4A Ca4A Ca2 64.41(14) 3_655 27
As5A Ca4A Ca2 93.58(18) . 27
Ca4B Ca4A Ca2 93.58(18) . 25
As3 Ca4A Ca2 58.15(2) . 25
As3 Ca4A Ca2 123.40(5) 3_655 25
As1 Ca4A Ca2 51.18(6) 25 25
As1 Ca4A Ca2 122.5(3) 9_554 25
Ca4A Ca4A Ca2 64.41(14) 19_565 25
Ca4A Ca4A Ca2 110.09(14) 3_655 25
As5A Ca4A Ca2 93.58(18) . 25
Ca2 Ca4A Ca2 66.50(5) 27 25
Ca4B Ca4A Ca2 93.58(18) . 12_554
As3 Ca4A Ca2 123.40(5) . 12_554
As3 Ca4A Ca2 58.15(2) 3_655 12_554
As1 Ca4A Ca2 122.5(3) 25 12_554
As1 Ca4A Ca2 51.18(6) 9_554 12_554
Ca4A Ca4A Ca2 110.09(14) 19_565 12_554
Ca4A Ca4A Ca2 64.41(14) 3_655 12_554
As5A Ca4A Ca2 93.58(18) . 12_554
Ca2 Ca4A Ca2 113.02(5) 27 12_554
Ca2 Ca4A Ca2 172.8(4) 25 12_554
Ca4B Ca4A Ca2 93.58(18) . 10_554
As3 Ca4A Ca2 58.15(2) . 10_554
As3 Ca4A Ca2 123.40(5) 3_655 10_554
As1 Ca4A Ca2 122.5(3) 25 10_554
As1 Ca4A Ca2 51.18(6) 9_554 10_554
Ca4A Ca4A Ca2 64.41(14) 19_565 10_554
Ca4A Ca4A Ca2 110.09(14) 3_655 10_554
As5A Ca4A Ca2 93.58(18) . 10_554
Ca2 Ca4A Ca2 172.8(4) 27 10_554
Ca2 Ca4A Ca2 113.02(5) 25 10_554
Ca2 Ca4A Ca2 66.50(5) 12_554 10_554
Ca4A Ca4B As5A 180.0(8) . .
Ca4A Ca4B As3 83.6(3) . .
As5A Ca4B As3 96.4(3) . .
Ca4A Ca4B As3 83.6(3) . 3_655
As5A Ca4B As3 96.4(3) . 3_655
As3 Ca4B As3 167.2(6) . 3_655
Ca4A Ca4B As4 118.4(2) . 18
As5A Ca4B As4 61.6(2) . 18
As3 Ca4B As4 93.04(12) . 18
As3 Ca4B As4 93.04(12) 3_655 18
Ca4A Ca4B As4 118.4(2) . .
As5A Ca4B As4 61.6(2) . .
As3 Ca4B As4 93.04(12) . .
As3 Ca4B As4 93.04(12) 3_655 .
As4 Ca4B As4 123.2(4) 18 .
Ca4A Ca4B As5B 180.0(8) . .
As5A Ca4B As5B 0.0(4) . .
As3 Ca4B As5B 96.4(3) . .
As3 Ca4B As5B 96.4(3) 3_655 .
As4 Ca4B As5B 61.6(2) 18 .
As4 Ca4B As5B 61.6(2) . .
Ca4A Ca4B Ca4A 36.21(9) . 19_565
As5A Ca4B Ca4A 143.79(9) . 19_565
As3 Ca4B Ca4A 47.4(3) . 19_565
As3 Ca4B Ca4A 119.8(3) 3_655 19_565
As4 Ca4B Ca4A 112.56(17) 18 19_565
As4 Ca4B Ca4A 112.56(17) . 19_565
As5B Ca4B Ca4A 143.79(9) . 19_565
Ca4A Ca4B Ca4A 36.21(9) . 3_655
As5A Ca4B Ca4A 143.79(9) . 3_655
As3 Ca4B Ca4A 119.8(3) . 3_655
As3 Ca4B Ca4A 47.4(3) 3_655 3_655
As4 Ca4B Ca4A 112.56(17) 18 3_655
As4 Ca4B Ca4A 112.56(17) . 3_655
As5B Ca4B Ca4A 143.79(9) . 3_655
Ca4A Ca4B Ca4A 72.42(18) 19_565 3_655
Ca4A Ca4B Ca2 74.0(2) . 27
As5A Ca4B Ca2 106.0(2) . 27
As3 Ca4B Ca2 119.61(18) . 27
As3 Ca4B Ca2 56.25(7) 3_655 27
As4 Ca4B Ca2 146.89(16) 18 27
As4 Ca4B Ca2 54.85(2) . 27
As5B Ca4B Ca2 106.0(2) . 27
Ca4A Ca4B Ca2 95.1(2) 19_565 27
Ca4A Ca4B Ca2 57.71(17) 3_655 27
Ca4A Ca4B Ca2 74.0(2) . 25
As5A Ca4B Ca2 106.0(2) . 25
As3 Ca4B Ca2 56.25(7) . 25
As3 Ca4B Ca2 119.61(18) 3_655 25
As4 Ca4B Ca2 146.89(16) 18 25
As4 Ca4B Ca2 54.85(2) . 25
As5B Ca4B Ca2 106.0(2) . 25
Ca4A Ca4B Ca2 57.71(17) 19_565 25
Ca4A Ca4B Ca2 95.1(2) 3_655 25
Ca2 Ca4B Ca2 63.75(9) 27 25
Ca4A Ca4B Ca2 74.0(2) . 12_554
As5A Ca4B Ca2 106.0(2) . 12_554
As3 Ca4B Ca2 119.61(18) . 12_554
As3 Ca4B Ca2 56.25(7) 3_655 12_554
As4 Ca4B Ca2 54.85(2) 18 12_554
As4 Ca4B Ca2 146.89(16) . 12_554
As5B Ca4B Ca2 106.0(2) . 12_554
Ca4A Ca4B Ca2 95.1(2) 19_565 12_554
Ca4A Ca4B Ca2 57.71(17) 3_655 12_554
Ca2 Ca4B Ca2 106.89(16) 27 12_554
Ca2 Ca4B Ca2 148.0(4) 25 12_554

loop_
_geom_bond_atom_site_label_1
_geom_bond_atom_site_label_2
_geom_bond_distance
_geom_bond_site_symmetry_2
As1 Ca2 2.9764(18) .
As1 Ca2 2.9764(18) 4
As1 Ca2 2.9764(18) 2
As1 Ca2 2.9764(18) 3
As1 Ca4A 3.130(8) 25
As1 Ca4A 3.130(8) 27_455
As1 Ca4A 3.130(8) 11_545
As1 Ca4A 3.130(8) 9_445
As1 Ca3 3.243(4) .
As2 Ca2 2.9556(17) 4_565
As2 Ca2 2.9556(17) 26_455
As2 Ca2 2.9556(17) 3
As2 Ca2 2.9556(17) 25
As2 Ca1 2.9976(16) 25
As2 Ca1 2.9976(16) 3
As2 Ca1 2.9976(16) 4_565
As2 Ca1 2.9976(16) 26_455
As3 Ca4B 2.7689(18) 19_565
As3 Ca4B 2.7689(18) .
As3 Ca4A 2.799(2) .
As3 Ca4A 2.799(2) 19_565
As3 Ca1 3.0296(15) 20
As3 Ca1 3.0296(15) 3
As3 Ca1 3.0296(15) 4_565
As3 Ca1 3.0296(15) 19_565
As3 Ca2 3.2339(16) 25
As3 Ca2 3.2339(16) 10_554
As4 As4 2.622(2) 25
As4 Ca1 3.0277(12) .
As4 Ca1 3.0277(12) 3
As4 Ca2 3.2048(13) 3
As4 Ca2 3.2048(13) .
As4 Ca2 3.3155(8) 27
As4 Ca2 3.3155(8) 25
As4 Ca3 3.3219(10) .
As4 Ca4B 3.330(7) .
As5A As5B 0.671(8) .
As5A As5B 2.650(14) 19
As5A As5B 2.650(14) 3
As5A Ca4B 2.718(13) .
As5A Ca1 3.210(2) .
As5A Ca1 3.210(2) 3
As5A Ca1 3.210(2) 20
As5A Ca1 3.210(2) 18
As5A Ca3 3.461(8) 17
As5A Ca3 3.461(8) .
As5A Ca4A 3.537(11) .
As5B As5B 2.133(12) 19
As5B As5B 2.133(12) 3
As5B As5A 2.650(14) 19
As5B As5A 2.650(14) 3
As5B Ca3 3.084(5) 17
As5B Ca3 3.084(5) .
As5B Ca1 3.382(3) .
As5B Ca1 3.382(3) 3
As5B Ca1 3.382(3) 20
As5B Ca1 3.382(3) 18
As5B Ca4B 3.388(12) .
Ca1 As2 2.9976(16) 25
Ca1 As4 3.0277(12) 4
Ca1 As3 3.0295(15) 19
Ca1 As3 3.0295(15) 3_655
Ca1 As5A 3.210(2) 19
Ca1 Ca1 3.364(3) 18
Ca1 As5B 3.382(3) 19
Ca1 Ca2 3.508(2) .
Ca1 Ca2 3.6019(18) 27
Ca2 As2 2.9556(17) 25
Ca2 As4 3.2048(13) 4
Ca2 As3 3.2339(16) 25
Ca2 As4 3.3156(8) 25
Ca2 As4 3.3156(8) 28_545
Ca2 Ca1 3.6018(18) 27
Ca2 Ca1 3.6018(18) 28_545
Ca2 Ca4A 3.6691(16) 25
Ca2 Ca4A 3.6691(16) 11_545
Ca3 As5B 3.084(5) 17
Ca3 As5B 3.084(5) 19
Ca3 As5B 3.084(5) 3
Ca3 As4 3.3219(10) 2
Ca3 As4 3.3219(10) 4
Ca3 As4 3.3219(10) 3
Ca3 As5A 3.461(8) 17
Ca3 As5A 3.461(8) 3
Ca4A Ca4B 0.820(9) .
Ca4A As3 2.799(2) 3_655
Ca4A As1 3.130(8) 25
Ca4A As1 3.130(8) 9_554
Ca4A Ca4A 3.169(16) 19_565
Ca4A Ca4A 3.169(16) 3_655
Ca4A Ca2 3.6691(16) 27
Ca4A Ca2 3.6691(16) 25
Ca4A Ca2 3.6691(16) 12_554
Ca4A Ca2 3.6691(16) 10_554
Ca4B As3 2.7689(18) 3_655
Ca4B As4 3.330(7) 18
Ca4B Ca4A 3.793(18) 19_565
Ca4B Ca4A 3.793(18) 3_655
Ca4B Ca2 3.809(4) 27
Ca4B Ca2 3.809(4) 25
Ca4B Ca2 3.809(4) 12_554

loop_
_publcif_info_datablock.id
_publcif_info_datablock.publ_exptl
_publcif_info_datablock.publ_geom
_publcif_info_datablock.structure
{caaec2d4-d4b9-4a5a-9ff2-13b392ce2c41} y y y

loop_
_publcif_info_exptl_table_extra_item
sin_theta_over_lambda_max

loop_
_publcif_info_tables.block_id
_publcif_info_tables.reference_item
{caaec2d4-d4b9-4a5a-9ff2-13b392ce2c41} '_publcif_info_datablock.publ_exptl'
